data_7105987
loop_
_publ_author_name
'Qing Xu.'
'Ruwei Shen.'
'Yutaka Ono.'
'Ritsuko Nagahata'
'Shigeru Shimada '
'Midori Goto'
'Li-Biao Han'

_publ_section_title
;
 Highly Regioselective Addition and Dehydrogenative Cross-Coupling of
 H-Heteroatoms with Alkynes Using An Unconventional Palladacycle Catalyst
;
_journal_name_full Chem.Commun.
_journal_page_first 2333
_journal_paper_doi 10.1039/c0cc03436c
_journal_volume 47
_journal_year 2011
_chemical_formula_moiety 'C72 H54 O12 P6 Pd6'
_chemical_formula_sum 'C72 H54 O12 P6 Pd6'
_chemical_formula_weight 1935.45
_space_group_IT_number 56
_symmetry_cell_setting orthorhombic
_symmetry_Int_Tables_number 56
_symmetry_space_group_name_Hall '-P 2ab 2ac'
_symmetry_space_group_name_H-M 'P c c n'
_atom_sites_solution_hydrogens geom
_atom_sites_solution_primary heavy
_atom_sites_solution_secondary difmap
_audit_creation_date 2010-11-10
_audit_creation_method 'by CrystalStructure 4.0'
_cell_angle_alpha 90.0000
_cell_angle_beta 90.0000
_cell_angle_gamma 90.0000
_cell_formula_units_Z 4
_cell_length_a 20.7526(17)
_cell_length_b 17.8092(14)
_cell_length_c 18.6170(15)
_cell_measurement_reflns_used 5330
_cell_measurement_temperature 153(2)
_cell_measurement_theta_max 28.15
_cell_measurement_theta_min 2.19
_cell_volume 6880.6(10)
_computing_cell_refinement 'Bruker SMART'
_computing_data_collection 'Bruker SMART'
_computing_data_reduction 'Bruker SAINT'
_computing_publication_material 'CrystalStructure 4.0 (Rigaku, 2010)'
_computing_structure_refinement 'SHELXL97 (Sheldrick, 2008)'
_computing_structure_solution 'DIRDIF99-PATTY (Gould, et al., 1999)'
_diffrn_ambient_temperature 153(2)
_diffrn_detector_area_resol_mean '8.366 [pixels/mm]'
_diffrn_measured_fraction_theta_full 0.998
_diffrn_measured_fraction_theta_max 0.998
_diffrn_measurement_device_type 'CCD area detector'
_diffrn_measurement_method 'phi and omega scans'
_diffrn_radiation_monochromator graphite
_diffrn_radiation_source 'rotating anode'
_diffrn_radiation_type 'Mo K\a'
_diffrn_radiation_wavelength 0.71069
_diffrn_reflns_av_R_equivalents 0.0618
_diffrn_reflns_limit_h_max 27
_diffrn_reflns_limit_h_min -21
_diffrn_reflns_limit_k_max 18
_diffrn_reflns_limit_k_min -23
_diffrn_reflns_limit_l_max 24
_diffrn_reflns_limit_l_min -24
_diffrn_reflns_number 45474
_diffrn_reflns_theta_full 28.31
_diffrn_reflns_theta_max 28.31
_diffrn_standards_number 0
_exptl_absorpt_coefficient_mu 1.738
_exptl_absorpt_correction_T_max 0.8736
_exptl_absorpt_correction_T_min 0.8187
_exptl_absorpt_correction_type empirical
_exptl_absorpt_process_details
;
SADABS; Sheldrick 1996
;
_exptl_crystal_colour yellow
_exptl_crystal_density_diffrn 1.868
_exptl_crystal_density_method 'not measured'
_exptl_crystal_description prismatic
_exptl_crystal_F_000 3792.00
_exptl_crystal_size_max 0.120
_exptl_crystal_size_mid 0.120
_exptl_crystal_size_min 0.080
_refine_diff_density_max 2.130
_refine_diff_density_min -1.120
_refine_ls_extinction_method none
_refine_ls_goodness_of_fit_ref 1.258
_refine_ls_hydrogen_treatment constr
_refine_ls_number_parameters 433
_refine_ls_number_reflns 8562
_refine_ls_number_restraints 24
_refine_ls_R_factor_gt 0.0611
_refine_ls_shift/su_max 0.001
_refine_ls_structure_factor_coef Fsqd
_refine_ls_weighting_details 'w = 1/[\s^2^(Fo^2^)+(0.0250P)^2^+60.0000P] where P=(Fo^2^+2Fc^2^)/3'
_refine_ls_weighting_scheme calc
_refine_ls_wR_factor_ref 0.1505
_reflns_number_gt 5818
_reflns_number_total 8562
_reflns_threshold_expression F^2^>2.0\s(F^2^)
_cod_data_source_file C0CC03436C.TXT
_cod_data_source_block General
_cod_database_code 7105987

loop_
_symmetry_equiv_pos_site_id
_symmetry_equiv_pos_as_xyz
1 +X,+Y,+Z
2 1/2-X,+Y,1/2+Z
3 +X,1/2-Y,1/2+Z
4 1/2-X,1/2-Y,+Z
5 -X,-Y,-Z
6 1/2+X,-Y,1/2-Z
7 -X,1/2+Y,1/2-Z
8 1/2+X,1/2+Y,-Z

loop_
_atom_site_label
_atom_site_type_symbol
_atom_site_fract_x
_atom_site_fract_y
_atom_site_fract_z
_atom_site_U_iso_or_equiv
_atom_site_adp_type
_atom_site_occupancy
_atom_site_symmetry_multiplicity
_atom_site_calc_flag
_atom_site_refinement_flags
_atom_site_disorder_assembly
_atom_site_disorder_group
Pd(1) Pd 0.60713(3) -0.03025(3) 0.40392(3) 0.03004(14) Uani 1.0 1 d . . .
Pd(2) Pd 0.55740(3) 0.08651(3) 0.60292(3) 0.03072(14) Uani 1.0 1 d . . .
Pd(3) Pd 0.44005(3) 0.11861(3) 0.43017(3) 0.03219(15) Uani 1.0 1 d . . .
P(1) P 0.67865(10) 0.00407(13) 0.54425(11) 0.0376(5) Uani 1.0 1 d . . .
P(2) P 0.44913(10) 0.20123(11) 0.57179(10) 0.0314(5) Uani 1.0 1 d . . .
P(3) P 0.51317(10) 0.04436(11) 0.30448(9) 0.0311(5) Uani 1.0 1 d . . .
O(1) O 0.6324(3) -0.0526(3) 0.5094(3) 0.0336(12) Uani 1.0 1 d . . .
O(2) O 0.6511(3) 0.0526(4) 0.6036(3) 0.0380(13) Uani 1.0 1 d . . .
O(3) O 0.4630(3) 0.1205(3) 0.5995(3) 0.0314(11) Uani 1.0 1 d . . .
O(4) O 0.4179(3) 0.2055(3) 0.4980(3) 0.0366(13) Uani 1.0 1 d . . .
O(5) O 0.4661(3) 0.0288(3) 0.3670(3) 0.0340(12) Uani 1.0 1 d . . .
O(6) O 0.5738(3) -0.0017(3) 0.3041(3) 0.0337(12) Uani 1.0 1 d . . .
C(1) C 0.6743(4) 0.0461(5) 0.4037(5) 0.0362(18) Uani 1.0 1 d . . .
C(2) C 0.6940(5) 0.0861(6) 0.3437(5) 0.046(2) Uani 1.0 1 d . . .
C(3) C 0.7442(5) 0.1367(6) 0.3492(6) 0.059(3) Uani 1.0 1 d . . .
C(4) C 0.7759(5) 0.1482(6) 0.4144(6) 0.056(3) Uani 1.0 1 d . . .
C(5) C 0.7575(5) 0.1069(6) 0.4737(6) 0.055(3) Uani 1.0 1 d . . .
C(6) C 0.7069(4) 0.0568(5) 0.4692(5) 0.040(2) Uani 1.0 1 d . . .
C(7) C 0.7442(5) -0.0466(6) 0.5837(5) 0.048(3) Uani 1.0 1 d . . .
C(8) C 0.7749(7) -0.1023(9) 0.5492(7) 0.108(5) Uani 1.0 1 d . . .
C(9) C 0.8280(7) -0.1376(9) 0.5798(8) 0.104(4) Uani 1.0 1 d . . .
C(10) C 0.8486(6) -0.1177(8) 0.6457(7) 0.076(3) Uani 1.0 1 d . . .
C(11) C 0.8197(5) -0.0622(6) 0.6807(5) 0.055(3) Uani 1.0 1 d . . .
C(12) C 0.7677(5) -0.0249(6) 0.6511(5) 0.046(2) Uani 1.0 1 d . . .
C(13) C 0.5782(4) 0.1916(5) 0.5873(4) 0.0334(17) Uani 1.0 1 d . . .
C(14) C 0.6409(5) 0.2198(6) 0.5956(5) 0.047(3) Uani 1.0 1 d . . .
C(15) C 0.6509(5) 0.2959(6) 0.5933(5) 0.052(3) Uani 1.0 1 d . . .
C(16) C 0.6007(5) 0.3456(6) 0.5797(5) 0.047(3) Uani 1.0 1 d . . .
C(17) C 0.5394(5) 0.3188(5) 0.5714(4) 0.041(2) Uani 1.0 1 d . . .
C(18) C 0.5278(4) 0.2420(5) 0.5760(4) 0.0361(18) Uani 1.0 1 d . . .
C(19) C 0.3958(4) 0.2468(4) 0.6325(4) 0.0272(15) Uani 1.0 1 d . . .
C(20) C 0.3416(6) 0.2827(7) 0.6083(5) 0.062(3) Uani 1.0 1 d . . .
C(21) C 0.2989(6) 0.3181(8) 0.6556(7) 0.078(4) Uani 1.0 1 d . . .
C(22) C 0.3130(5) 0.3189(7) 0.7271(6) 0.063(3) Uani 1.0 1 d . . .
C(23) C 0.3664(5) 0.2840(6) 0.7522(5) 0.057(3) Uani 1.0 1 d . . .
C(24) C 0.4077(5) 0.2493(6) 0.7054(5) 0.047(3) Uani 1.0 1 d . . .
C(25) C 0.4989(5) 0.1793(5) 0.3716(4) 0.0383(19) Uani 1.0 1 d . . .
C(26) C 0.5100(5) 0.2550(5) 0.3817(5) 0.045(2) Uani 1.0 1 d . . .
C(27) C 0.5515(5) 0.2928(5) 0.3356(5) 0.047(3) Uani 1.0 1 d . . .
C(28) C 0.5804(5) 0.2571(6) 0.2790(5) 0.047(3) Uani 1.0 1 d . . .
C(29) C 0.5684(4) 0.1830(5) 0.2673(4) 0.041(2) Uani 1.0 1 d . . .
C(30) C 0.5286(4) 0.1429(5) 0.3136(4) 0.0357(18) Uani 1.0 1 d . . .
C(31) C 0.4743(4) 0.0217(5) 0.2210(4) 0.0330(17) Uani 1.0 1 d . . .
C(32) C 0.5103(5) 0.0025(5) 0.1618(4) 0.041(2) Uani 1.0 1 d . . .
C(33) C 0.4796(5) -0.0139(5) 0.0977(4) 0.047(3) Uani 1.0 1 d . . .
C(34) C 0.4148(6) -0.0121(6) 0.0919(5) 0.057(3) Uani 1.0 1 d . . .
C(35) C 0.3777(6) 0.0053(6) 0.1507(6) 0.062(3) Uani 1.0 1 d . . .
C(36) C 0.4061(5) 0.0227(6) 0.2168(5) 0.049(3) Uani 1.0 1 d . . .
H(1) H 0.6730 0.0787 0.2989 0.0553 Uiso 1.0 1 calc R . .
H(2) H 0.7573 0.1641 0.3079 0.0702 Uiso 1.0 1 calc R . .
H(3) H 0.8096 0.1840 0.4179 0.0673 Uiso 1.0 1 calc R . .
H(4) H 0.7799 0.1130 0.5179 0.0665 Uiso 1.0 1 calc R . .
H(5) H 0.7601 -0.1178 0.5032 0.1301 Uiso 1.0 1 calc R . .
H(6) H 0.8499 -0.1759 0.5540 0.1243 Uiso 1.0 1 calc R . .
H(7) H 0.8838 -0.1434 0.6671 0.0910 Uiso 1.0 1 calc R . .
H(8) H 0.8351 -0.0479 0.7267 0.0658 Uiso 1.0 1 calc R . .
H(9) H 0.7479 0.0153 0.6764 0.0548 Uiso 1.0 1 calc R . .
H(10) H 0.6761 0.1865 0.6026 0.0566 Uiso 1.0 1 calc R . .
H(11) H 0.6930 0.3150 0.6012 0.0626 Uiso 1.0 1 calc R . .
H(12) H 0.6090 0.3979 0.5762 0.0569 Uiso 1.0 1 calc R . .
H(13) H 0.5048 0.3525 0.5625 0.0492 Uiso 1.0 1 calc R . .
H(14) H 0.3327 0.2835 0.5582 0.0747 Uiso 1.0 1 calc R . .
H(15) H 0.2608 0.3412 0.6382 0.0939 Uiso 1.0 1 calc R . .
H(16) H 0.2851 0.3441 0.7596 0.0759 Uiso 1.0 1 calc R . .
H(17) H 0.3752 0.2835 0.8022 0.0680 Uiso 1.0 1 calc R . .
H(18) H 0.4456 0.2263 0.7237 0.0565 Uiso 1.0 1 calc R . .
H(19) H 0.4895 0.2810 0.4199 0.0540 Uiso 1.0 1 calc R . .
H(20) H 0.5599 0.3446 0.3435 0.0570 Uiso 1.0 1 calc R . .
H(21) H 0.6087 0.2839 0.2481 0.0567 Uiso 1.0 1 calc R . .
H(22) H 0.5873 0.1585 0.2272 0.0487 Uiso 1.0 1 calc R . .
H(23) H 0.5560 0.0004 0.1649 0.0488 Uiso 1.0 1 calc R . .
H(24) H 0.5047 -0.0266 0.0569 0.0563 Uiso 1.0 1 calc R . .
H(25) H 0.3948 -0.0228 0.0472 0.0685 Uiso 1.0 1 calc R . .
H(26) H 0.3321 0.0055 0.1465 0.0747 Uiso 1.0 1 calc R . .
H(27) H 0.3806 0.0347 0.2575 0.0586 Uiso 1.0 1 calc R . .

loop_
_atom_site_aniso_label
_atom_site_aniso_U_11
_atom_site_aniso_U_22
_atom_site_aniso_U_33
_atom_site_aniso_U_12
_atom_site_aniso_U_13
_atom_site_aniso_U_23
Pd(1) 0.0360(3) 0.0353(3) 0.0189(3) 0.0039(3) -0.0043(3) -0.0047(3)
Pd(2) 0.0370(3) 0.0357(3) 0.0195(3) 0.0072(3) -0.0022(3) -0.0051(3)
Pd(3) 0.0445(4) 0.0349(3) 0.0171(3) 0.0089(3) -0.0044(3) -0.0052(3)
P(1) 0.0367(12) 0.0519(14) 0.0244(9) 0.0108(10) -0.0062(8) -0.0119(9)
P(2) 0.0427(12) 0.0326(10) 0.0189(8) 0.0073(9) -0.0022(8) -0.0058(8)
P(3) 0.0428(12) 0.0331(11) 0.0173(8) 0.0045(9) -0.0048(8) -0.0043(8)
O(1) 0.042(3) 0.042(4) 0.017(3) 0.006(3) -0.004(2) -0.001(2)
O(2) 0.035(3) 0.051(4) 0.028(3) 0.012(3) -0.004(3) -0.015(3)
O(3) 0.038(3) 0.032(3) 0.024(3) 0.002(3) -0.004(3) -0.005(3)
O(4) 0.049(4) 0.036(3) 0.024(3) 0.010(3) -0.007(3) -0.009(3)
O(5) 0.046(4) 0.031(3) 0.024(3) 0.009(3) -0.003(3) -0.004(3)
O(6) 0.041(3) 0.043(3) 0.017(3) 0.009(3) -0.003(2) -0.004(3)
C(1) 0.039(5) 0.036(5) 0.034(4) -0.000(4) -0.001(4) -0.006(4)
C(2) 0.048(6) 0.048(6) 0.043(5) -0.008(5) -0.002(4) -0.003(4)
C(3) 0.057(6) 0.063(7) 0.056(6) -0.008(6) 0.002(5) 0.004(5)
C(4) 0.039(5) 0.054(6) 0.076(8) -0.009(5) -0.001(5) -0.013(6)
C(5) 0.046(6) 0.072(7) 0.048(6) -0.001(5) -0.005(5) -0.023(5)
C(6) 0.038(5) 0.047(5) 0.034(4) 0.006(4) -0.005(4) -0.016(4)
C(7) 0.048(5) 0.066(6) 0.030(4) 0.030(5) -0.002(4) -0.003(4)
C(8) 0.110(8) 0.136(9) 0.078(7) 0.081(7) -0.053(6) -0.068(7)
C(9) 0.101(7) 0.125(8) 0.086(7) 0.069(6) -0.042(6) -0.052(6)
C(10) 0.071(6) 0.093(7) 0.064(6) 0.033(5) -0.030(5) -0.014(5)
C(11) 0.053(5) 0.070(6) 0.042(5) 0.004(5) -0.015(4) -0.004(4)
C(12) 0.045(5) 0.057(6) 0.035(4) 0.005(4) -0.009(4) -0.003(4)
C(13) 0.039(5) 0.040(5) 0.021(4) 0.002(4) 0.004(3) 0.001(3)
C(14) 0.043(5) 0.057(6) 0.041(5) -0.001(5) 0.006(4) 0.005(5)
C(15) 0.041(5) 0.063(7) 0.052(6) -0.004(5) 0.009(5) 0.014(5)
C(16) 0.062(6) 0.041(5) 0.039(5) -0.004(5) 0.009(5) 0.004(4)
C(17) 0.058(6) 0.040(5) 0.025(4) -0.000(4) 0.001(4) 0.001(4)
C(18) 0.046(5) 0.046(5) 0.016(3) 0.009(4) -0.000(3) -0.004(3)
C(19) 0.030(4) 0.028(4) 0.023(4) 0.007(3) 0.001(3) -0.007(3)
C(20) 0.073(7) 0.076(8) 0.037(5) 0.025(6) -0.004(5) -0.011(5)
C(21) 0.073(8) 0.092(10) 0.070(8) 0.040(7) 0.011(7) -0.011(7)
C(22) 0.054(7) 0.073(8) 0.062(7) -0.001(6) 0.021(6) -0.024(6)
C(23) 0.070(7) 0.065(7) 0.035(5) -0.001(6) 0.006(5) -0.021(5)
C(24) 0.053(6) 0.061(6) 0.028(4) 0.003(5) -0.003(4) -0.006(4)
C(25) 0.052(5) 0.040(5) 0.023(4) 0.006(4) -0.008(4) -0.004(4)
C(26) 0.066(6) 0.043(5) 0.026(4) 0.008(5) -0.004(4) -0.008(4)
C(27) 0.071(7) 0.033(5) 0.038(5) -0.001(5) -0.004(5) -0.006(4)
C(28) 0.061(6) 0.048(6) 0.032(5) -0.009(5) -0.001(4) -0.004(4)
C(29) 0.050(5) 0.049(5) 0.022(4) 0.002(4) -0.001(4) -0.001(4)
C(30) 0.050(5) 0.036(5) 0.021(4) 0.009(4) -0.008(4) -0.003(3)
C(31) 0.047(5) 0.029(4) 0.024(4) -0.009(4) -0.009(4) -0.006(3)
C(32) 0.055(6) 0.047(5) 0.020(4) -0.003(5) -0.002(4) -0.004(4)
C(33) 0.081(8) 0.042(5) 0.018(4) -0.011(5) -0.004(4) -0.000(4)
C(34) 0.091(8) 0.052(6) 0.028(5) -0.007(6) -0.021(5) -0.002(4)
C(35) 0.064(7) 0.058(7) 0.064(7) 0.014(6) -0.032(6) -0.017(6)
C(36) 0.046(6) 0.065(7) 0.036(5) 0.011(5) -0.011(4) -0.009(5)

loop_
_atom_type_symbol
_atom_type_description
_atom_type_scat_dispersion_real
_atom_type_scat_dispersion_imag
_atom_type_scat_source
C C 0.003 0.002
;
International Tables for Crystallography
(1992, Vol. C, Tables 4.2.6.8 and 6.1.1.4)
;
H H 0.000 0.000
;
International Tables for Crystallography
(1992, Vol. C, Table 6.1.1.4)
;
O O 0.011 0.006
;
International Tables for Crystallography
(1992, Vol. C, Tables 4.2.6.8 and 6.1.1.4)
;
P P 0.102 0.094
;
International Tables for Crystallography
(1992, Vol. C, Tables 4.2.6.8 and 6.1.1.4)
;
Pd Pd -0.999 1.007
;
International Tables for Crystallography
(1992, Vol. C, Tables 4.2.6.8 and 6.1.1.4)
;

loop_
_geom_angle_atom_site_label_1
_geom_angle_atom_site_label_2
_geom_angle_atom_site_label_3
_geom_angle
_geom_angle_publ_flag
_geom_angle_site_symmetry_1
_geom_angle_site_symmetry_2
_geom_angle_site_symmetry_3
O(1) Pd(1) O(3) 93.1(2) yes . . 5_656
O(1) Pd(1) O(6) 173.7(2) yes . . .
O(1) Pd(1) C(1) 87.4(3) yes . . .
O(3) Pd(1) O(6) 86.1(2) yes 5_656 . .
O(3) Pd(1) C(1) 176.0(3) yes 5_656 . .
O(6) Pd(1) C(1) 93.8(3) yes . . .
O(2) Pd(2) O(3) 178.6(2) yes . . .
O(2) Pd(2) O(5) 86.1(3) yes . . 5_656
O(2) Pd(2) C(13) 94.3(3) yes . . .
O(3) Pd(2) O(5) 94.2(2) yes . . 5_656
O(3) Pd(2) C(13) 85.6(3) yes . . .
O(5) Pd(2) C(13) 173.7(3) yes 5_656 . .
O(1) Pd(3) O(4) 86.3(2) yes 5_656 . .
O(1) Pd(3) O(5) 93.2(2) yes 5_656 . .
O(1) Pd(3) C(25) 175.6(3) yes 5_656 . .
O(4) Pd(3) O(5) 176.4(2) yes . . .
O(4) Pd(3) C(25) 93.8(3) yes . . .
O(5) Pd(3) C(25) 87.0(3) yes . . .
O(1) P(1) O(2) 116.6(3) yes . . .
O(1) P(1) C(6) 102.7(4) yes . . .
O(1) P(1) C(7) 108.5(4) yes . . .
O(2) P(1) C(6) 113.3(4) yes . . .
O(2) P(1) C(7) 105.9(4) yes . . .
C(6) P(1) C(7) 109.7(4) yes . . .
O(3) P(2) O(4) 115.1(3) yes . . .
O(3) P(2) C(18) 101.1(4) yes . . .
O(3) P(2) C(19) 109.1(3) yes . . .
O(4) P(2) C(18) 114.2(4) yes . . .
O(4) P(2) C(19) 106.6(4) yes . . .
C(18) P(2) C(19) 110.8(4) yes . . .
O(5) P(3) O(6) 115.8(3) yes . . .
O(5) P(3) C(30) 102.6(4) yes . . .
O(5) P(3) C(31) 109.1(4) yes . . .
O(6) P(3) C(30) 112.7(4) yes . . .
O(6) P(3) C(31) 104.4(4) yes . . .
C(30) P(3) C(31) 112.4(4) yes . . .
Pd(1) O(1) Pd(3) 114.3(3) yes . . 5_656
Pd(1) O(1) P(1) 115.6(3) yes . . .
Pd(3) O(1) P(1) 123.9(3) yes 5_656 . .
Pd(2) O(2) P(1) 121.7(3) yes . . .
Pd(1) O(3) Pd(2) 115.0(3) yes 5_656 . .
Pd(1) O(3) P(2) 123.5(3) yes 5_656 . .
Pd(2) O(3) P(2) 117.4(3) yes . . .
Pd(3) O(4) P(2) 115.1(4) yes . . .
Pd(2) O(5) Pd(3) 121.7(3) yes 5_656 . .
Pd(2) O(5) P(3) 120.2(3) yes 5_656 . .
Pd(3) O(5) P(3) 117.2(3) yes . . .
Pd(1) O(6) P(3) 114.4(3) yes . . .
Pd(1) C(1) C(2) 124.9(7) yes . . .
Pd(1) C(1) C(6) 115.9(6) yes . . .
C(2) C(1) C(6) 119.1(8) yes . . .
C(1) C(2) C(3) 120.0(9) yes . . .
C(2) C(3) C(4) 121.0(10) yes . . .
C(3) C(4) C(5) 119.2(10) yes . . .
C(4) C(5) C(6) 120.3(9) yes . . .
P(1) C(6) C(1) 116.7(7) yes . . .
P(1) C(6) C(5) 122.9(7) yes . . .
C(1) C(6) C(5) 120.4(8) yes . . .
P(1) C(7) C(8) 122.4(8) yes . . .
P(1) C(7) C(12) 119.5(7) yes . . .
C(8) C(7) C(12) 118.0(10) yes . . .
C(7) C(8) C(9) 120.8(12) yes . . .
C(8) C(9) C(10) 120.4(13) yes . . .
C(9) C(10) C(11) 120.0(12) yes . . .
C(10) C(11) C(12) 121.0(10) yes . . .
C(7) C(12) C(11) 119.7(9) yes . . .
Pd(2) C(13) C(14) 122.3(7) yes . . .
Pd(2) C(13) C(18) 118.4(6) yes . . .
C(14) C(13) C(18) 118.8(8) yes . . .
C(13) C(14) C(15) 119.4(9) yes . . .
C(14) C(15) C(16) 121.5(9) yes . . .
C(15) C(16) C(17) 119.7(9) yes . . .
C(16) C(17) C(18) 119.8(9) yes . . .
P(2) C(18) C(13) 115.5(7) yes . . .
P(2) C(18) C(17) 123.6(7) yes . . .
C(13) C(18) C(17) 120.8(8) yes . . .
P(2) C(19) C(20) 121.0(6) yes . . .
P(2) C(19) C(24) 121.9(6) yes . . .
C(20) C(19) C(24) 117.1(8) yes . . .
C(19) C(20) C(21) 121.5(9) yes . . .
C(20) C(21) C(22) 119.0(11) yes . . .
C(21) C(22) C(23) 120.4(11) yes . . .
C(22) C(23) C(24) 120.1(9) yes . . .
C(19) C(24) C(23) 121.9(9) yes . . .
Pd(3) C(25) C(26) 124.6(7) yes . . .
Pd(3) C(25) C(30) 116.5(6) yes . . .
C(26) C(25) C(30) 118.8(8) yes . . .
C(25) C(26) C(27) 119.6(8) yes . . .
C(26) C(27) C(28) 121.4(9) yes . . .
C(27) C(28) C(29) 119.5(9) yes . . .
C(28) C(29) C(30) 120.6(8) yes . . .
P(3) C(30) C(25) 116.5(6) yes . . .
P(3) C(30) C(29) 123.4(6) yes . . .
C(25) C(30) C(29) 120.0(8) yes . . .
P(3) C(31) C(32) 120.3(7) yes . . .
P(3) C(31) C(36) 119.5(6) yes . . .
C(32) C(31) C(36) 120.1(8) yes . . .
C(31) C(32) C(33) 119.5(9) yes . . .
C(32) C(33) C(34) 121.5(9) yes . . .
C(33) C(34) C(35) 120.0(9) yes . . .
C(34) C(35) C(36) 121.0(10) yes . . .
C(31) C(36) C(35) 117.8(9) yes . . .
C(1) C(2) H(1) 120.024 no . . .
C(3) C(2) H(1) 120.022 no . . .
C(2) C(3) H(2) 119.514 no . . .
C(4) C(3) H(2) 119.519 no . . .
C(3) C(4) H(3) 120.393 no . . .
C(5) C(4) H(3) 120.380 no . . .
C(4) C(5) H(4) 119.831 no . . .
C(6) C(5) H(4) 119.828 no . . .
C(7) C(8) H(5) 119.558 no . . .
C(9) C(8) H(5) 119.594 no . . .
C(8) C(9) H(6) 119.804 no . . .
C(10) C(9) H(6) 119.787 no . . .
C(9) C(10) H(7) 120.020 no . . .
C(11) C(10) H(7) 120.003 no . . .
C(10) C(11) H(8) 119.476 no . . .
C(12) C(11) H(8) 119.487 no . . .
C(7) C(12) H(9) 120.148 no . . .
C(11) C(12) H(9) 120.148 no . . .
C(13) C(14) H(10) 120.330 no . . .
C(15) C(14) H(10) 120.308 no . . .
C(14) C(15) H(11) 119.278 no . . .
C(16) C(15) H(11) 119.261 no . . .
C(15) C(16) H(12) 120.156 no . . .
C(17) C(16) H(12) 120.163 no . . .
C(16) C(17) H(13) 120.128 no . . .
C(18) C(17) H(13) 120.121 no . . .
C(19) C(20) H(14) 119.259 no . . .
C(21) C(20) H(14) 119.269 no . . .
C(20) C(21) H(15) 120.467 no . . .
C(22) C(21) H(15) 120.486 no . . .
C(21) C(22) H(16) 119.799 no . . .
C(23) C(22) H(16) 119.804 no . . .
C(22) C(23) H(17) 119.953 no . . .
C(24) C(23) H(17) 119.970 no . . .
C(19) C(24) H(18) 119.077 no . . .
C(23) C(24) H(18) 119.060 no . . .
C(25) C(26) H(19) 120.209 no . . .
C(27) C(26) H(19) 120.197 no . . .
C(26) C(27) H(20) 119.267 no . . .
C(28) C(27) H(20) 119.290 no . . .
C(27) C(28) H(21) 120.231 no . . .
C(29) C(28) H(21) 120.246 no . . .
C(28) C(29) H(22) 119.707 no . . .
C(30) C(29) H(22) 119.713 no . . .
C(31) C(32) H(23) 120.240 no . . .
C(33) C(32) H(23) 120.236 no . . .
C(32) C(33) H(24) 119.228 no . . .
C(34) C(33) H(24) 119.244 no . . .
C(33) C(34) H(25) 119.999 no . . .
C(35) C(34) H(25) 120.013 no . . .
C(34) C(35) H(26) 119.498 no . . .
C(36) C(35) H(26) 119.492 no . . .
C(31) C(36) H(27) 121.112 no . . .
C(35) C(36) H(27) 121.112 no . . .

loop_
_geom_bond_atom_site_label_1
_geom_bond_atom_site_label_2
_geom_bond_distance
_geom_bond_publ_flag
_geom_bond_site_symmetry_1
_geom_bond_site_symmetry_2
Pd(1) O(1) 2.071(5) yes . .
Pd(1) O(3) 2.169(6) yes . 5_656
Pd(1) O(6) 2.047(5) yes . .
Pd(1) C(1) 1.947(8) yes . .
Pd(2) O(2) 2.037(6) yes . .
Pd(2) O(3) 2.052(6) yes . .
Pd(2) O(5) 2.184(6) yes . 5_656
Pd(2) C(13) 1.943(8) yes . .
Pd(3) O(1) 2.215(6) yes . 5_656
Pd(3) O(4) 2.050(6) yes . .
Pd(3) O(5) 2.057(5) yes . .
Pd(3) C(25) 1.961(9) yes . .
P(1) O(1) 1.537(6) yes . .
P(1) O(2) 1.514(6) yes . .
P(1) C(6) 1.782(9) yes . .
P(1) C(7) 1.791(10) yes . .
P(2) O(3) 1.553(6) yes . .
P(2) O(4) 1.520(6) yes . .
P(2) C(18) 1.789(9) yes . .
P(2) C(19) 1.777(8) yes . .
P(3) O(5) 1.545(6) yes . .
P(3) O(6) 1.503(6) yes . .
P(3) C(30) 1.791(8) yes . .
P(3) C(31) 1.797(8) yes . .
C(1) C(2) 1.387(12) yes . .
C(1) C(6) 1.407(12) yes . .
C(2) C(3) 1.380(14) yes . .
C(3) C(4) 1.396(15) yes . .
C(4) C(5) 1.380(15) yes . .
C(5) C(6) 1.382(13) yes . .
C(7) C(8) 1.343(17) yes . .
C(7) C(12) 1.400(12) yes . .
C(8) C(9) 1.39(2) yes . .
C(9) C(10) 1.347(18) yes . .
C(10) C(11) 1.327(16) yes . .
C(11) C(12) 1.383(14) yes . .
C(13) C(14) 1.403(13) yes . .
C(13) C(18) 1.393(12) yes . .
C(14) C(15) 1.371(15) yes . .
C(15) C(16) 1.389(14) yes . .
C(16) C(17) 1.368(14) yes . .
C(17) C(18) 1.391(12) yes . .
C(19) C(20) 1.370(13) yes . .
C(19) C(24) 1.381(11) yes . .
C(20) C(21) 1.399(16) yes . .
C(21) C(22) 1.363(17) yes . .
C(22) C(23) 1.354(15) yes . .
C(23) C(24) 1.369(14) yes . .
C(25) C(26) 1.380(13) yes . .
C(25) C(30) 1.404(11) yes . .
C(26) C(27) 1.389(13) yes . .
C(27) C(28) 1.370(13) yes . .
C(28) C(29) 1.360(13) yes . .
C(29) C(30) 1.391(12) yes . .
C(31) C(32) 1.375(11) yes . .
C(31) C(36) 1.416(13) yes . .
C(32) C(33) 1.384(12) yes . .
C(33) C(34) 1.350(16) yes . .
C(34) C(35) 1.373(15) yes . .
C(35) C(36) 1.399(14) yes . .
C(2) H(1) 0.950 no . .
C(3) H(2) 0.950 no . .
C(4) H(3) 0.950 no . .
C(5) H(4) 0.950 no . .
C(8) H(5) 0.950 no . .
C(9) H(6) 0.950 no . .
C(10) H(7) 0.950 no . .
C(11) H(8) 0.950 no . .
C(12) H(9) 0.950 no . .
C(14) H(10) 0.950 no . .
C(15) H(11) 0.950 no . .
C(16) H(12) 0.950 no . .
C(17) H(13) 0.950 no . .
C(20) H(14) 0.950 no . .
C(21) H(15) 0.950 no . .
C(22) H(16) 0.950 no . .
C(23) H(17) 0.950 no . .
C(24) H(18) 0.950 no . .
C(26) H(19) 0.950 no . .
C(27) H(20) 0.950 no . .
C(28) H(21) 0.950 no . .
C(29) H(22) 0.950 no . .
C(32) H(23) 0.950 no . .
C(33) H(24) 0.950 no . .
C(34) H(25) 0.950 no . .
C(35) H(26) 0.950 no . .
C(36) H(27) 0.950 no . .
